data_4072192
loop_
_publ_author_name
'Long, Richard J.'
'Jones, David J.'
'Gibson, Vernon C.'
'White, Andrew J. P.'

_publ_section_title
;
 Zirconium Complexes Containing Tetradentate O,P,P,O Ligands: Ethylene and
 Propylene Polymerization Studies
;
_journal_issue 22
_journal_name_full Organometallics
_journal_page_first 5960
_journal_paper_doi 10.1021/om800652w
_journal_volume 27
_journal_year 2008
_chemical_formula_moiety 'C68 H76 Cl4 O4 P4 Zr2, 2(C H2 Cl2)'
_chemical_formula_sum 'C70 H80 Cl8 O4 P4 Zr2'
_chemical_formula_weight 1575.26
_chemical_name_systematic
; 
 ? 
;
_space_group_IT_number 15
_symmetry_cell_setting monoclinic
_symmetry_space_group_name_Hall '-C 2yc'
_symmetry_space_group_name_H-M 'C 1 2/c 1'
_atom_sites_solution_hydrogens geom
_atom_sites_solution_primary direct
_atom_sites_solution_secondary difmap
_audit_creation_method SHELXL-97
_cell_angle_alpha 90.00
_cell_angle_beta 115.018(11)
_cell_angle_gamma 90.00
_cell_formula_units_Z 4
_cell_length_a 25.638(3)
_cell_length_b 13.5433(15)
_cell_length_c 23.532(3)
_cell_measurement_reflns_used 34802
_cell_measurement_temperature 173(2)
_cell_measurement_theta_max 31.8620
_cell_measurement_theta_min 3.7647
_cell_volume 7404.2(17)
_computing_cell_refinement 'CrysAlis RED, Oxford Diffraction Ltd'
_computing_data_collection 'CrysAlis CCD, Oxford Diffraction Ltd'
_computing_data_reduction 'CrysAlis RED, Oxford Diffraction Ltd'
_computing_molecular_graphics 'Bruker SHELXTL'
_computing_publication_material 'Bruker SHELXTL'
_computing_structure_refinement 'SHELXL-97 (Sheldrick, 1997)'
_computing_structure_solution 'SHELXS-97 (Sheldrick, 1990)'
_diffrn_ambient_temperature 173(2)
_diffrn_detector_area_resol_mean 15.9863
_diffrn_measured_fraction_theta_full 0.931
_diffrn_measured_fraction_theta_max 0.931
_diffrn_measurement_device_type 'OD Xcalibur 3'
_diffrn_measurement_method 'phi and omega scans'
_diffrn_radiation_monochromator graphite
_diffrn_radiation_source 'Enhance (Mo) X-ray Source'
_diffrn_radiation_type MoK\a
_diffrn_radiation_wavelength 0.71073
_diffrn_reflns_av_R_equivalents 0.0242
_diffrn_reflns_av_sigmaI/netI 0.0213
_diffrn_reflns_limit_h_max 37
_diffrn_reflns_limit_h_min -36
_diffrn_reflns_limit_k_max 19
_diffrn_reflns_limit_k_min -19
_diffrn_reflns_limit_l_max 34
_diffrn_reflns_limit_l_min -34
_diffrn_reflns_number 56290
_diffrn_reflns_theta_full 31.91
_diffrn_reflns_theta_max 31.91
_diffrn_reflns_theta_min 3.80
_exptl_absorpt_coefficient_mu 0.702
_exptl_absorpt_correction_T_max 1.04381
_exptl_absorpt_correction_T_min 0.96432
_exptl_absorpt_correction_type multi-scan
_exptl_absorpt_process_details
; 
CrysAlis RED, Oxford Diffraction Ltd., 
Version 1.171.29.2 (release 20-01-2006 CrysAlis171 .NET) 
(compiled Jan 20 2006,12:36:28) 
Empirical absorption correction using spherical harmonics, 
 implemented in SCALE3 ABSPACK scaling algorithm. 
;
_exptl_crystal_colour Colourless
_exptl_crystal_density_diffrn 1.413
_exptl_crystal_density_method 'not measured'
_exptl_crystal_description 'prismatic blocks'
_exptl_crystal_F_000 3232
_exptl_crystal_size_max 0.37
_exptl_crystal_size_mid 0.24
_exptl_crystal_size_min 0.22
_refine_diff_density_max 0.817
_refine_diff_density_min -0.777
_refine_diff_density_rms 0.069
_refine_ls_extinction_method none
_refine_ls_goodness_of_fit_ref 1.069
_refine_ls_hydrogen_treatment constr
_refine_ls_matrix_type full
_refine_ls_number_parameters 424
_refine_ls_number_reflns 11886
_refine_ls_number_restraints 19
_refine_ls_restrained_S_all 1.084
_refine_ls_R_factor_all 0.0458
_refine_ls_R_factor_gt 0.0342
_refine_ls_shift/su_max 0.003
_refine_ls_shift/su_mean 0.000
_refine_ls_structure_factor_coef Fsqd
_refine_ls_weighting_details 'calc w=1/[\s^2^(Fo^2^)+(0.0435P)^2^+8.2541P] where P=(Fo^2^+2Fc^2^)/3'
_refine_ls_weighting_scheme calc
_refine_ls_wR_factor_gt 0.0852
_refine_ls_wR_factor_ref 0.0886
_reflns_number_gt 9598
_reflns_number_total 11886
_reflns_threshold_expression >2sigma(I)
_cod_data_source_file om800652w_si_002.cif
_cod_data_source_block Compound_3
_cod_depositor_comments
;
The following automatic conversions were performed:

'_symmetry_cell_setting' value 'Monoclinic' changed to 'monoclinic'
according to /home/saulius/struct/CIF-dictionaries/cif_core.dic
dictionary named 'cif_core.dic' version 2.4.1 from 2010-06-29.

Automatic conversion script
Id: cif_fix_values 1715 2011-07-08 13:25:40Z adriana 
;
_cod_original_cell_volume 7404.3(14)
_cod_original_sg_symbol_H-M C2/c
_cod_database_code 4072192

loop_
_symmetry_equiv_pos_as_xyz
'x, y, z'
'-x, y, -z+1/2'
'x+1/2, y+1/2, z'
'-x+1/2, y+1/2, -z+1/2'
'-x, -y, -z'
'x, -y, z-1/2'
'-x+1/2, -y+1/2, -z'
'x+1/2, -y+1/2, z-1/2'

loop_
_atom_site_label
_atom_site_type_symbol
_atom_site_fract_x
_atom_site_fract_y
_atom_site_fract_z
_atom_site_U_iso_or_equiv
_atom_site_adp_type
_atom_site_occupancy
_atom_site_symmetry_multiplicity
_atom_site_calc_flag
_atom_site_refinement_flags
_atom_site_disorder_assembly
_atom_site_disorder_group
Zr Zr 0.560968(6) 0.541827(11) 0.466769(7) 0.01799(4) Uani 1 1 d . . .
Cl1 Cl 0.536077(19) 0.40281(3) 0.39383(2) 0.03240(9) Uani 1 1 d . . .
Cl2 Cl 0.453167(16) 0.56658(3) 0.447067(19) 0.02615(8) Uani 1 1 d . . .
P1 P 0.639911(17) 0.58593(3) 0.420295(18) 0.02048(8) Uani 1 1 d . . .
P2 P 0.663075(17) 0.44053(3) 0.532281(18) 0.01931(8) Uani 1 1 d . . .
O1 O 0.53936(5) 0.66864(9) 0.41585(6) 0.0243(2) Uani 1 1 d . . .
O2 O 0.61397(5) 0.62229(8) 0.54050(5) 0.0217(2) Uani 1 1 d . . .
C1 C 0.57197(7) 0.74153(12) 0.40811(8) 0.0245(3) Uani 1 1 d . . .
C2 C 0.62657(7) 0.71662(12) 0.41157(7) 0.0241(3) Uani 1 1 d . . .
C3 C 0.66246(8) 0.78808(15) 0.40389(9) 0.0338(4) Uani 1 1 d . . .
H3A H 0.6988 0.7703 0.4053 0.041 Uiso 1 1 calc R . .
C4 C 0.64397(10) 0.88471(16) 0.39427(11) 0.0429(5) Uani 1 1 d . . .
H4A H 0.6682 0.9347 0.3902 0.052 Uiso 1 1 calc R . .
C5 C 0.58993(10) 0.90929(15) 0.39049(11) 0.0426(5) Uani 1 1 d . . .
H5A H 0.5782 0.9764 0.3836 0.051 Uiso 1 1 calc R . .
C6 C 0.55194(8) 0.83998(14) 0.39636(9) 0.0332(4) Uani 1 1 d . . .
C7 C 0.71427(7) 0.55953(13) 0.47574(8) 0.0253(3) Uani 1 1 d . . .
H7A H 0.7404 0.5670 0.4548 0.030 Uiso 1 1 calc R . .
H7B H 0.7267 0.6061 0.5115 0.030 Uiso 1 1 calc R . .
C8 C 0.71647(7) 0.45282(13) 0.49909(8) 0.0250(3) Uani 1 1 d . . .
H8A H 0.7555 0.4377 0.5315 0.030 Uiso 1 1 calc R . .
H8B H 0.7074 0.4060 0.4639 0.030 Uiso 1 1 calc R . .
C9 C 0.69386(7) 0.52091(12) 0.59970(7) 0.0212(3) Uani 1 1 d . . .
C10 C 0.66332(7) 0.61001(11) 0.59275(7) 0.0202(3) Uani 1 1 d . . .
C11 C 0.68501(7) 0.68589(12) 0.63830(7) 0.0238(3) Uani 1 1 d . . .
C12 C 0.73839(8) 0.66817(14) 0.68806(8) 0.0303(4) Uani 1 1 d . . .
H12A H 0.7546 0.7183 0.7188 0.036 Uiso 1 1 calc R . .
C13 C 0.76918(8) 0.58067(14) 0.69505(8) 0.0308(4) Uani 1 1 d . . .
H13A H 0.8054 0.5722 0.7299 0.037 Uiso 1 1 calc R . .
C14 C 0.74679(7) 0.50622(13) 0.65101(8) 0.0257(3) Uani 1 1 d . . .
H14A H 0.7671 0.4460 0.6556 0.031 Uiso 1 1 calc R . .
C15 C 0.63388(7) 0.54694(12) 0.34383(7) 0.0240(3) Uani 1 1 d . . .
C16 C 0.67629(10) 0.4960(2) 0.33521(10) 0.0502(6) Uani 1 1 d . . .
H16A H 0.7104 0.4777 0.3705 0.060 Uiso 1 1 calc R . .
C17 C 0.66963(13) 0.4708(2) 0.27517(12) 0.0617(8) Uani 1 1 d . . .
H17A H 0.6994 0.4358 0.2698 0.074 Uiso 1 1 calc R . .
C18 C 0.62073(11) 0.49602(18) 0.22385(10) 0.0459(5) Uani 1 1 d . . .
H18A H 0.6165 0.4792 0.1829 0.055 Uiso 1 1 calc R . .
C19 C 0.57808(12) 0.5457(2) 0.23206(10) 0.0546(7) Uani 1 1 d . . .
H19A H 0.5438 0.5629 0.1966 0.065 Uiso 1 1 calc R . .
C20 C 0.58413(10) 0.5713(2) 0.29167(9) 0.0473(6) Uani 1 1 d . . .
H20A H 0.5540 0.6056 0.2967 0.057 Uiso 1 1 calc R . .
C21 C 0.49155(10) 0.86880(16) 0.38928(12) 0.0440(5) Uani 1 1 d . . .
C22 C 0.44648(10) 0.8102(2) 0.33468(13) 0.0595(7) Uani 1 1 d . . .
H22A H 0.4532 0.7393 0.3430 0.089 Uiso 1 1 calc R . .
H22B H 0.4497 0.8267 0.2957 0.089 Uiso 1 1 calc R . .
H22C H 0.4079 0.8271 0.3305 0.089 Uiso 1 1 calc R . .
C23 C 0.48009(14) 0.9795(2) 0.37511(19) 0.0775(10) Uani 1 1 d . . .
H23A H 0.5085 1.0180 0.4095 0.116 Uiso 1 1 calc R . .
H23B H 0.4413 0.9957 0.3708 0.116 Uiso 1 1 calc R . .
H23C H 0.4831 0.9953 0.3360 0.116 Uiso 1 1 calc R . .
C24 C 0.48549(10) 0.84764(18) 0.45035(12) 0.0480(5) Uani 1 1 d . . .
H24A H 0.5145 0.8855 0.4847 0.072 Uiso 1 1 calc R . .
H24B H 0.4912 0.7770 0.4599 0.072 Uiso 1 1 calc R . .
H24C H 0.4470 0.8670 0.4453 0.072 Uiso 1 1 calc R . .
C25 C 0.66981(7) 0.31294(12) 0.55814(8) 0.0249(3) Uani 1 1 d . . .
C26 C 0.68110(9) 0.28609(15) 0.61890(9) 0.0375(4) Uani 1 1 d . . .
H26A H 0.6858 0.3352 0.6495 0.045 Uiso 1 1 calc R . .
C27 C 0.68551(10) 0.18627(18) 0.63495(12) 0.0527(6) Uani 1 1 d . . .
H27A H 0.6943 0.1677 0.6770 0.063 Uiso 1 1 calc R . .
C28 C 0.67723(9) 0.11460(16) 0.59072(14) 0.0523(7) Uani 1 1 d . . .
H28A H 0.6807 0.0469 0.6023 0.063 Uiso 1 1 calc R . .
C29 C 0.66397(11) 0.14047(16) 0.52992(15) 0.0521(6) Uani 1 1 d . . .
H29A H 0.6572 0.0907 0.4991 0.062 Uiso 1 1 calc R . .
C30 C 0.66038(10) 0.23968(15) 0.51321(11) 0.0409(5) Uani 1 1 d . . .
H30A H 0.6515 0.2575 0.4711 0.049 Uiso 1 1 calc R . .
C31 C 0.65167(8) 0.78195(12) 0.63270(8) 0.0288(3) Uani 1 1 d . . .
C32 C 0.64551(10) 0.83768(14) 0.57323(10) 0.0386(4) Uani 1 1 d . . .
H32A H 0.6838 0.8525 0.5756 0.058 Uiso 1 1 calc R . .
H32B H 0.6245 0.8994 0.5699 0.058 Uiso 1 1 calc R . .
H32C H 0.6243 0.7966 0.5363 0.058 Uiso 1 1 calc R . .
C33 C 0.59177(9) 0.75813(15) 0.62961(10) 0.0379(4) Uani 1 1 d . . .
H33A H 0.5711 0.7145 0.5939 0.057 Uiso 1 1 calc R . .
H33B H 0.5700 0.8195 0.6245 0.057 Uiso 1 1 calc R . .
H33C H 0.5961 0.7253 0.6685 0.057 Uiso 1 1 calc R . .
C34 C 0.68243(11) 0.85043(16) 0.68927(10) 0.0449(5) Uani 1 1 d . . .
H34A H 0.7208 0.8669 0.6924 0.067 Uiso 1 1 calc R . .
H34B H 0.6861 0.8169 0.7277 0.067 Uiso 1 1 calc R . .
H34C H 0.6600 0.9111 0.6837 0.067 Uiso 1 1 calc R . .
C40 C 0.5976(4) 0.2374(8) 0.3096(6) 0.083(4) Uani 0.514(3) 1 d PD A 1
H40A H 0.5835 0.2836 0.2736 0.100 Uiso 0.514(3) 1 calc PR A 1
H40B H 0.5780 0.2525 0.3369 0.100 Uiso 0.514(3) 1 calc PR A 1
Cl41 Cl 0.67229(18) 0.2454(3) 0.35137(15) 0.0825(10) Uani 0.514(3) 1 d PD A 1
Cl42 Cl 0.58574(11) 0.11385(19) 0.28384(11) 0.0996(9) Uani 0.514(3) 1 d PD A 1
C43 C 0.6043(5) 0.2662(11) 0.3126(10) 0.051(4) Uiso 0.242(4) 1 d PD B 2
H43A H 0.6095 0.2986 0.2777 0.061 Uiso 0.242(4) 1 calc PR B 2
H43B H 0.5892 0.3157 0.3328 0.061 Uiso 0.242(4) 1 calc PR B 2
Cl44 Cl 0.6699(3) 0.2194(4) 0.3672(3) 0.0597(13) Uiso 0.242(4) 1 d PD B 2
Cl45 Cl 0.5558(3) 0.1668(5) 0.2841(3) 0.108(2) Uiso 0.242(4) 1 d PD B 2
C46 C 0.6058(5) 0.2488(18) 0.3185(12) 0.064(7) Uiso 0.244(4) 1 d PD C 3
H46A H 0.6005 0.2383 0.2747 0.077 Uiso 0.244(4) 1 calc PR C 3
H46B H 0.5947 0.3180 0.3212 0.077 Uiso 0.244(4) 1 calc PR C 3
Cl47 Cl 0.67981(17) 0.2393(3) 0.36632(19) 0.0296(7) Uiso 0.244(4) 1 d PD C 3
Cl48 Cl 0.55553(19) 0.1730(4) 0.3301(2) 0.0955(18) Uiso 0.244(4) 1 d PD C 3

loop_
_atom_site_aniso_label
_atom_site_aniso_U_11
_atom_site_aniso_U_22
_atom_site_aniso_U_33
_atom_site_aniso_U_23
_atom_site_aniso_U_13
_atom_site_aniso_U_12
Zr 0.01628(7) 0.02033(7) 0.01870(7) 0.00067(5) 0.00871(5) 0.00036(5)
Cl1 0.0319(2) 0.0343(2) 0.0314(2) -0.01161(17) 0.01385(17) -0.00653(17)
Cl2 0.01937(16) 0.0337(2) 0.02793(18) 0.01064(15) 0.01252(14) 0.00401(14)
P1 0.01850(17) 0.02522(19) 0.02012(17) 0.00023(14) 0.01051(14) 0.00009(14)
P2 0.01848(17) 0.02026(18) 0.02012(17) -0.00057(14) 0.00908(14) 0.00182(13)
O1 0.0204(5) 0.0254(6) 0.0293(6) 0.0053(5) 0.0127(4) 0.0018(4)
O2 0.0212(5) 0.0200(5) 0.0227(5) -0.0006(4) 0.0082(4) 0.0017(4)
C1 0.0252(7) 0.0266(8) 0.0239(7) 0.0037(6) 0.0123(6) 0.0004(6)
C2 0.0255(7) 0.0257(8) 0.0236(7) -0.0004(6) 0.0129(6) -0.0014(6)
C3 0.0317(9) 0.0340(9) 0.0419(10) 0.0000(8) 0.0217(8) -0.0052(7)
C4 0.0450(11) 0.0316(10) 0.0607(13) 0.0042(9) 0.0306(11) -0.0087(8)
C5 0.0515(12) 0.0258(9) 0.0572(13) 0.0077(9) 0.0297(11) 0.0011(8)
C6 0.0357(9) 0.0287(9) 0.0395(10) 0.0083(7) 0.0202(8) 0.0047(7)
C7 0.0196(7) 0.0349(9) 0.0219(7) 0.0025(6) 0.0093(6) -0.0009(6)
C8 0.0209(7) 0.0319(8) 0.0252(7) 0.0002(6) 0.0126(6) 0.0030(6)
C9 0.0225(7) 0.0218(7) 0.0207(7) -0.0008(5) 0.0106(6) -0.0007(5)
C10 0.0215(7) 0.0213(7) 0.0201(6) -0.0001(5) 0.0110(6) -0.0023(5)
C11 0.0296(8) 0.0221(7) 0.0225(7) -0.0026(6) 0.0138(6) -0.0044(6)
C12 0.0329(9) 0.0328(9) 0.0229(7) -0.0050(7) 0.0097(7) -0.0081(7)
C13 0.0261(8) 0.0379(9) 0.0228(7) -0.0009(7) 0.0048(6) -0.0016(7)
C14 0.0237(7) 0.0297(8) 0.0230(7) 0.0017(6) 0.0093(6) 0.0022(6)
C15 0.0251(7) 0.0288(8) 0.0211(7) -0.0001(6) 0.0126(6) 0.0002(6)
C16 0.0431(12) 0.0781(17) 0.0309(10) -0.0023(10) 0.0172(9) 0.0246(12)
C17 0.0629(16) 0.089(2) 0.0416(12) -0.0097(13) 0.0307(12) 0.0244(15)
C18 0.0670(15) 0.0480(12) 0.0269(9) -0.0050(9) 0.0241(10) 0.0021(11)
C19 0.0525(14) 0.0758(18) 0.0235(9) -0.0059(10) 0.0046(9) 0.0125(12)
C20 0.0358(10) 0.0738(16) 0.0266(9) -0.0065(10) 0.0076(8) 0.0155(11)
C21 0.0387(11) 0.0347(10) 0.0629(14) 0.0172(10) 0.0255(10) 0.0154(8)
C22 0.0372(12) 0.0742(18) 0.0575(15) 0.0170(13) 0.0108(11) 0.0184(12)
C23 0.0701(19) 0.0448(15) 0.132(3) 0.0386(17) 0.056(2) 0.0304(14)
C24 0.0409(11) 0.0468(12) 0.0670(15) 0.0041(11) 0.0331(11) 0.0122(10)
C25 0.0210(7) 0.0201(7) 0.0333(8) 0.0005(6) 0.0112(6) 0.0026(6)
C26 0.0388(10) 0.0305(9) 0.0345(9) 0.0054(7) 0.0071(8) -0.0061(8)
C27 0.0417(12) 0.0420(12) 0.0532(13) 0.0215(10) -0.0004(10) -0.0088(10)
C28 0.0305(10) 0.0245(9) 0.095(2) 0.0135(11) 0.0194(11) 0.0030(8)
C29 0.0505(13) 0.0260(10) 0.094(2) -0.0143(11) 0.0441(14) -0.0021(9)
C30 0.0502(12) 0.0291(9) 0.0539(12) -0.0100(9) 0.0324(10) -0.0026(8)
C31 0.0380(9) 0.0202(7) 0.0296(8) -0.0046(6) 0.0158(7) -0.0023(6)
C32 0.0550(12) 0.0225(8) 0.0403(10) 0.0012(7) 0.0221(9) -0.0034(8)
C33 0.0441(11) 0.0295(9) 0.0487(11) -0.0059(8) 0.0280(9) 0.0032(8)
C34 0.0585(13) 0.0315(10) 0.0399(11) -0.0144(8) 0.0161(10) -0.0015(9)
C40 0.066(5) 0.123(9) 0.063(5) -0.031(5) 0.030(4) -0.028(5)
Cl41 0.0824(15) 0.103(2) 0.0687(17) -0.0015(14) 0.0386(14) 0.0258(14)
Cl42 0.0919(15) 0.1015(17) 0.1056(15) -0.0157(12) 0.0420(12) -0.0459(13)

loop_
_atom_type_symbol
_atom_type_description
_atom_type_scat_dispersion_real
_atom_type_scat_dispersion_imag
_atom_type_scat_source
C C 0.0033 0.0016 'International Tables Vol C Tables 4.2.6.8 and 6.1.1.4'
H H 0.0000 0.0000 'International Tables Vol C Tables 4.2.6.8 and 6.1.1.4'
O O 0.0106 0.0060 'International Tables Vol C Tables 4.2.6.8 and 6.1.1.4'
P P 0.1023 0.0942 'International Tables Vol C Tables 4.2.6.8 and 6.1.1.4'
Cl Cl 0.1484 0.1585 'International Tables Vol C Tables 4.2.6.8 and 6.1.1.4'
Zr Zr -2.9673 0.5597 'International Tables Vol C Tables 4.2.6.8 and 6.1.1.4'

loop_
_geom_angle_atom_site_label_1
_geom_angle_atom_site_label_2
_geom_angle_atom_site_label_3
_geom_angle
_geom_angle_site_symmetry_1
_geom_angle_site_symmetry_3
O2 Zr O1 88.11(5) . .
O2 Zr Cl1 154.59(3) . .
O1 Zr Cl1 108.17(4) . .
O2 Zr Cl2 111.09(3) . .
O1 Zr Cl2 77.51(3) . .
Cl1 Zr Cl2 91.814(17) . .
O2 Zr Cl2 84.33(3) . 5_666
O1 Zr Cl2 145.90(3) . 5_666
Cl1 Zr Cl2 91.776(18) . 5_666
Cl2 Zr Cl2 74.409(16) . 5_666
O2 Zr P1 83.27(3) . .
O1 Zr P1 69.15(3) . .
Cl1 Zr P1 84.564(15) . .
Cl2 Zr P1 143.292(14) . .
Cl2 Zr P1 142.067(14) 5_666 .
O2 Zr P2 69.78(3) . .
O1 Zr P2 134.69(3) . .
Cl1 Zr P2 85.072(18) . .
Cl2 Zr P2 146.858(14) . .
Cl2 Zr P2 72.726(15) 5_666 .
P1 Zr P2 69.345(14) . .
Zr Cl2 Zr 105.591(16) . 5_666
C2 P1 C15 103.91(8) . .
C2 P1 C7 111.33(8) . .
C15 P1 C7 105.98(8) . .
C2 P1 Zr 97.07(5) . .
C15 P1 Zr 124.28(6) . .
C7 P1 Zr 113.23(5) . .
C9 P2 C25 109.55(8) . .
C9 P2 C8 100.97(8) . .
C25 P2 C8 104.17(8) . .
C9 P2 Zr 98.57(5) . .
C25 P2 Zr 126.19(5) . .
C8 P2 Zr 114.46(6) . .
C1 O1 Zr 131.69(10) . .
C10 O2 Zr 138.51(10) . .
O1 C1 C2 118.20(15) . .
O1 C1 C6 121.30(15) . .
C2 C1 C6 120.50(15) . .
C3 C2 C1 121.25(16) . .
C3 C2 P1 126.30(14) . .
C1 C2 P1 112.27(12) . .
C4 C3 C2 118.62(18) . .
C3 C4 C5 120.14(18) . .
C4 C5 C6 123.28(19) . .
C5 C6 C1 116.16(17) . .
C5 C6 C21 122.01(18) . .
C1 C6 C21 121.83(17) . .
C8 C7 P1 107.90(11) . .
C7 C8 P2 108.28(11) . .
C14 C9 C10 120.72(15) . .
C14 C9 P2 125.22(12) . .
C10 C9 P2 113.50(11) . .
O2 C10 C9 118.14(13) . .
O2 C10 C11 121.05(14) . .
C9 C10 C11 120.78(14) . .
C12 C11 C10 116.22(15) . .
C12 C11 C31 122.14(15) . .
C10 C11 C31 121.64(15) . .
C13 C12 C11 123.41(16) . .
C14 C13 C12 119.72(16) . .
C13 C14 C9 119.13(16) . .
C16 C15 C20 118.60(17) . .
C16 C15 P1 123.42(14) . .
C20 C15 P1 117.97(14) . .
C15 C16 C17 120.5(2) . .
C18 C17 C16 120.6(2) . .
C19 C18 C17 119.24(19) . .
C18 C19 C20 120.8(2) . .
C15 C20 C19 120.2(2) . .
C6 C21 C24 110.31(17) . .
C6 C21 C22 109.06(19) . .
C24 C21 C22 110.4(2) . .
C6 C21 C23 111.3(2) . .
C24 C21 C23 107.4(2) . .
C22 C21 C23 108.4(2) . .
C26 C25 C30 119.38(18) . .
C26 C25 P2 123.07(14) . .
C30 C25 P2 117.48(15) . .
C25 C26 C27 119.5(2) . .
C28 C27 C26 120.7(2) . .
C29 C28 C27 120.1(2) . .
C28 C29 C30 120.0(2) . .
C29 C30 C25 120.2(2) . .
C11 C31 C32 109.51(15) . .
C11 C31 C34 111.99(16) . .
C32 C31 C34 108.02(16) . .
C11 C31 C33 109.58(14) . .
C32 C31 C33 110.06(17) . .
C34 C31 C33 107.64(16) . .
Cl41 C40 Cl42 103.9(6) . .
Cl44 C43 Cl45 108.0(9) . .
Cl47 C46 Cl48 121.5(12) . .

loop_
_geom_bond_atom_site_label_1
_geom_bond_atom_site_label_2
_geom_bond_distance
_geom_bond_site_symmetry_2
Zr O2 2.0125(11) .
Zr O1 2.0324(12) .
Zr Cl1 2.4437(5) .
Zr Cl2 2.6234(5) .
Zr Cl2 2.6495(5) 5_666
Zr P1 2.7425(5) .
Zr P2 2.7746(5) .
Cl2 Zr 2.6495(4) 5_666
P1 C2 1.7980(17) .
P1 C15 1.8181(16) .
P1 C7 1.8332(17) .
P2 C9 1.8072(16) .
P2 C25 1.8158(17) .
P2 C8 1.8483(16) .
O1 C1 1.355(2) .
O2 C10 1.3508(19) .
C1 C2 1.408(2) .
C1 C6 1.413(2) .
C2 C3 1.399(2) .
C3 C4 1.378(3) .
C4 C5 1.391(3) .
C5 C6 1.401(3) .
C6 C21 1.536(3) .
C7 C8 1.539(2) .
C9 C14 1.398(2) .
C9 C10 1.410(2) .
C10 C11 1.418(2) .
C11 C12 1.395(2) .
C11 C31 1.531(2) .
C12 C13 1.395(3) .
C13 C14 1.385(3) .
C15 C16 1.374(3) .
C15 C20 1.385(3) .
C16 C17 1.392(3) .
C17 C18 1.366(4) .
C18 C19 1.365(4) .
C19 C20 1.389(3) .
C21 C24 1.536(3) .
C21 C22 1.537(4) .
C21 C23 1.537(3) .
C25 C26 1.382(3) .
C25 C30 1.395(3) .
C26 C27 1.395(3) .
C27 C28 1.373(4) .
C28 C29 1.369(4) .
C29 C30 1.392(3) .
C31 C32 1.538(3) .
C31 C34 1.538(3) .
C31 C33 1.541(3) .
C40 Cl41 1.747(9) .
C40 Cl42 1.762(10) .
C43 Cl44 1.747(13) .
C43 Cl45 1.761(13) .
C46 Cl47 1.754(13) .
C46 Cl48 1.758(14) .
